data_1510488
loop_
_publ_author_name
'Straehle, J.'
'Gelinek, J.'
'Koelmel, M.'

_publ_section_title
;
 Ueber den thermischen Abbau einiger Alkalimetall- und
 Ammoniumhalogenoaurate(III) und die Kristallstruktur der
 Zersetzungsprodukte Rb2 Au2 Br6, Rb3 Au3 Cl8 und Au (N H3) Cl3
;
_journal_name_full 'Zeitschrift fuer Anorganische und Allgemeine Chemie'
_journal_page_first 241
_journal_page_last 460
_journal_paper_doi 10.1002/zaac.19794560125
_journal_volume 456
_journal_year 1979
_chemical_formula_sum 'Au3 Cl8 Rb3'
_chemical_name_systematic 'Rb3 Au3 Cl8'
_space_group_IT_number 15
_symmetry_space_group_name_Hall '-C 2yc'
_symmetry_space_group_name_H-M 'C 1 2/c 1'
_cell_angle_alpha 90
_cell_angle_beta 97.62
_cell_angle_gamma 90
_cell_formula_units_Z 4
_cell_length_a 12.02
_cell_length_b 7.522
_cell_length_c 18.29
_cell_volume 1639.077
_citation_journal_id_ASTM ZAACAB
_cod_data_source_file gold_585.cif
_cod_data_source_block Au3Cl8Rb3
_cod_database_code 1510488

loop_
_symmetry_equiv_pos_as_xyz
x,y,z
-x,y,-z+1/2
-x,-y,-z
x,-y,z-1/2
x+1/2,y+1/2,z
-x+1/2,y+1/2,-z+1/2
-x+1/2,-y+1/2,-z
x+1/2,-y+1/2,z-1/2

loop_
_atom_site_label
_atom_site_type_symbol
_atom_site_fract_x
_atom_site_fract_y
_atom_site_fract_z
_atom_site_occupancy
_atom_site_U_iso_or_equiv
Cl4 Cl-1 0.297 -0.2004 0.2536 1 0.0
Cl1 Cl-1 0.1758 0.0296 0.0633 1 0.0
Rb1 Rb+1 0 0.0147 0.25 1 0.0
Au1 Au+1 0 0 0 1 0.0
Cl3 Cl-1 0.4561 0.2139 0.1218 1 0.0
Cl2 Cl-1 0.0623 -0.2227 -0.0698 1 0.0
Rb2 Rb+1 0.3173 0.0063 0.4149 1 0.0
Au2 Au+1 0.3854 0.0062 0.1929 1 0.0
